data_1508818
loop_
_publ_author_name
'West, D.V.'
'McQueen, T.M.'
'Posen, I.D.'
'Ke, X.'
'Huang, Q.'
'Zandbergen, H.W.'
'Williams, A.J.'
'Schiffer, P.'
'Cava, R.J.'

_publ_section_title
;
 The A2+Mn5(SO4)6 family of triangular lattice, ferrimagnetic sulfates
;
_journal_issue 6
_journal_name_full 'Journal of Solid State Chemistry'
_journal_page_first 1343
_journal_paper_doi 10.1016/j.jssc.2009.03.001
_journal_volume 182
_journal_year 2009
_chemical_formula_sum 'Mn5 O24 S6 Sr'
_chemical_formula_weight 938.65
_space_group_IT_number 147
_symmetry_cell_setting trigonal
_symmetry_space_group_name_Hall '-P 3'
_symmetry_space_group_name_H-M 'P -3'
_cell_angle_alpha 90.0
_cell_angle_beta 90.0
_cell_angle_gamma 120.0
_cell_formula_units_Z 3
_cell_length_a 14.5038(5)
_cell_length_b 14.5038
_cell_length_c 7.51859(27)
_cell_volume 1369.72(7)
_pd_phase_name P-3
_cod_data_source_file SrMn5SO46_298K.cif
_cod_data_source_block SRMN5S6O24_RT_publ
_cod_original_cell_volume 1369.72(12)
_cod_database_code 1508818

loop_
_symmetry_equiv_pos_site_id
_symmetry_equiv_pos_as_xyz
1 +x,+y,+z
2 -y,x-y,+z
3 y-x,-x,+z
-1 -x,-y,-z
-2 +y,y-x,-z
-3 x-y,+x,-z

loop_
_atom_site_type_symbol
_atom_site_label
_atom_site_fract_x
_atom_site_fract_y
_atom_site_fract_z
_atom_site_occupancy
_atom_site_thermal_displace_type
_atom_site_U_iso_or_equiv
_atom_site_symmetry_multiplicity
Sr Sr1 0.0 0.0 0.5 1.0 Uiso 0.0267(20) 1
Sr Sr2 0.33333 0.66667 1.005(4) 1.0 Uiso 0.0267(20) 2
Mn Mn1 0.0 0.0 0.0 1.0 Uiso 0.033(4) 1
Mn Mn2 0.33333 0.66667 0.519(7) 1.0 Uiso 0.033(4) 2
Mn Mn3 0.9995(15) 0.6528(14) 0.0401(24) 1.0 Uiso 0.0122(13) 6
Mn Mn4 0.6764(16) 0.6703(15) 0.5359(20) 1.0 Uiso 0.0122(13) 6
S S1 0.2252(12) 0.0977(11) 0.2412(15) 1.0 Uiso 0.0093(10) 6
O O1 0.2548(11) 0.0424(11) 0.1129(17) 1.0 Uiso 0.0255(6) 6
O O2 0.2214(11) 0.0536(11) 0.4193(15) 1.0 Uiso 0.0255(6) 6
O O3 0.3038(12) 0.2125(12) 0.2360(10) 1.0 Uiso 0.0112(6) 6
O O4 0.1193(10) 0.0866(12) 0.2203(16) 1.0 Uiso 0.0188(8) 6
S S2 0.5383(10) 0.1091(11) 0.2527(15) 1.0 Uiso 0.0093(10) 6
O O5 0.4627(9) 0.0906(10) 0.3947(15) 1.0 Uiso 0.0255(6) 6
O O6 0.4936(10) 0.1086(11) 0.0768(15) 1.0 Uiso 0.0255(6) 6
O O7 0.5721(15) 0.0285(14) 0.2506(10) 1.0 Uiso 0.0112(6) 6
O O8 0.6319(10) 0.2139(10) 0.2929(17) 1.0 Uiso 0.0188(8) 6
S S3 0.2079(10) 0.4416(11) 0.2450(14) 1.0 Uiso 0.0093(10) 6
O O9 0.1579(10) 0.4440(11) 0.0766(15) 1.0 Uiso 0.0255(6) 6
O O10 0.1367(8) 0.4193(10) 0.3963(16) 1.0 Uiso 0.0255(6) 6
O O11 0.2389(13) 0.3590(11) 0.2343(10) 1.0 Uiso 0.0112(6) 6
O O12 0.2975(10) 0.5468(10) 0.2937(18) 1.0 Uiso 0.0188(8) 6

loop_
_atom_type_symbol
_atom_type_number_in_cell
Sr 3.0
Mn 15.0
S 18.0
O 72.0
